data_7037000
loop_
_publ_author_name
'Feng, Zhijun'
'Wei, Yun'
'Zhou, Shuangliu'
'Zhang, Guangchao'
'Zhu, Xiancui'
'Guo, Liping'
'Wang, Shaowu'
'Mu, Xiaolong'

_publ_section_title
;
 Reactivity of functionalized indoles with rare-earth metal amides.
 Synthesis, characterization and catalytic activity of rare-earth metal
 complexes incorporating indolyl ligands.
;
_journal_issue 47
_journal_name_full 'Dalton transactions (Cambridge, England : 2003)'
_journal_page_first 20502
_journal_page_last 20513
_journal_paper_doi 10.1039/c5dt03214h
_journal_volume 44
_journal_year 2015
_chemical_formula_sum 'C35 H58 Er N3 O2 Si2'
_chemical_formula_weight 776.28
_chemical_name_systematic
; 
 ? 
;
_space_group_IT_number 14
_symmetry_cell_setting monoclinic
_symmetry_space_group_name_Hall '-P 2ybc'
_symmetry_space_group_name_H-M 'P 1 21/c 1'
_atom_sites_solution_hydrogens geom
_atom_sites_solution_primary direct
_atom_sites_solution_secondary difmap
_audit_creation_method SHELXL-97
_audit_update_record
;
2015-03-30 deposited with the CCDC.
2015-10-28 downloaded from the CCDC.
;
_cell_angle_alpha 90.00
_cell_angle_beta 120.23(2)
_cell_angle_gamma 90.00
_cell_formula_units_Z 4
_cell_length_a 10.571(4)
_cell_length_b 32.187(11)
_cell_length_c 12.964(3)
_cell_measurement_reflns_used 9299
_cell_measurement_temperature 293(2)
_cell_measurement_theta_max 27.75
_cell_measurement_theta_min 2.22
_cell_volume 3811(2)
_computing_cell_refinement 'Bruker SMART'
_computing_data_collection 'Bruker SMART'
_computing_data_reduction 'Bruker SAINT'
_computing_molecular_graphics 'Bruker SHELXTL'
_computing_publication_material 'Bruker SHELXTL'
_computing_structure_refinement 'SHELXL-97 (Sheldrick, 1997)'
_computing_structure_solution 'SHELXS-97 (Sheldrick, 1990)'
_diffrn_ambient_temperature 293(2)
_diffrn_measured_fraction_theta_full 0.973
_diffrn_measured_fraction_theta_max 0.973
_diffrn_measurement_device_type 'CCD area detector'
_diffrn_measurement_method 'phi and omega scans'
_diffrn_radiation_monochromator graphite
_diffrn_radiation_source 'fine-focus sealed tube'
_diffrn_radiation_type MoK\a
_diffrn_radiation_wavelength 0.71073
_diffrn_reflns_av_R_equivalents 0.0444
_diffrn_reflns_av_sigmaI/netI 0.0407
_diffrn_reflns_limit_h_max 12
_diffrn_reflns_limit_h_min -11
_diffrn_reflns_limit_k_max 38
_diffrn_reflns_limit_k_min -38
_diffrn_reflns_limit_l_max 15
_diffrn_reflns_limit_l_min -15
_diffrn_reflns_number 23852
_diffrn_reflns_theta_full 25.00
_diffrn_reflns_theta_max 25.00
_diffrn_reflns_theta_min 1.93
_exptl_absorpt_coefficient_mu 2.297
_exptl_absorpt_correction_T_max 0.6566
_exptl_absorpt_correction_T_min 0.5760
_exptl_absorpt_correction_type multi-scan
_exptl_crystal_colour colorless
_exptl_crystal_density_diffrn 1.353
_exptl_crystal_density_method 'not measured'
_exptl_crystal_description block
_exptl_crystal_F_000 1604
_exptl_crystal_size_max 0.27
_exptl_crystal_size_mid 0.25
_exptl_crystal_size_min 0.20
_refine_diff_density_max 1.943
_refine_diff_density_min -4.220
_refine_diff_density_rms 0.148
_refine_ls_extinction_method none
_refine_ls_goodness_of_fit_ref 1.094
_refine_ls_hydrogen_treatment mixed
_refine_ls_matrix_type full
_refine_ls_number_parameters 398
_refine_ls_number_reflns 6531
_refine_ls_number_restraints 98
_refine_ls_restrained_S_all 1.093
_refine_ls_R_factor_all 0.0981
_refine_ls_R_factor_gt 0.0929
_refine_ls_shift/su_max 0.000
_refine_ls_shift/su_mean 0.000
_refine_ls_structure_factor_coef Fsqd
_refine_ls_weighting_details 'calc w=1/[\s^2^(Fo^2^)+(0.0402P)^2^+135.1248P] where P=(Fo^2^+2Fc^2^)/3'
_refine_ls_weighting_scheme calc
_refine_ls_wR_factor_gt 0.2421
_refine_ls_wR_factor_ref 0.2450
_reflns_number_gt 6013
_reflns_number_total 6531
_reflns_threshold_expression >2sigma(I)
_cod_data_source_file c5dt03214h2.cif
_cod_data_source_block 110621c_0m
_cod_depositor_comments
;
The following automatic conversions were performed:

'_symmetry_cell_setting' value 'Monoclinic' changed to 'monoclinic'
according to
/usr/data/users/saulius/crontab/automatic-downloads/rss-feeds/RSC/lib/dictionaries/cif_core.dic
dictionary named 'cif_core.dic' version 2.4.2 from 2011-04-26.

Automatic conversion script
Id: cif_fix_values 3271 2015-04-21 07:52:19Z andrius 

 Adding full bibliography for 7036992--7037001.cif.
;
_cod_original_sg_symbol_H-M P21/c
_cod_database_code 7037000

loop_
_symmetry_equiv_pos_as_xyz
'x, y, z'
'-x, y+1/2, -z+1/2'
'-x, -y, -z'
'x, -y-1/2, z-1/2'

loop_
_atom_site_label
_atom_site_type_symbol
_atom_site_fract_x
_atom_site_fract_y
_atom_site_fract_z
_atom_site_U_iso_or_equiv
_atom_site_adp_type
_atom_site_occupancy
_atom_site_symmetry_multiplicity
_atom_site_calc_flag
_atom_site_refinement_flags
C1 C 0.6958(16) 0.0896(5) 0.8060(13) 0.046(4) Uani 1 1 d .
C2 C 0.6367(19) 0.0779(6) 0.8731(14) 0.057(4) Uani 1 1 d .
H2A H 0.5542 0.0612 0.8466 0.068 Uiso 1 1 calc R
C3 C 0.7173(19) 0.0943(5) 0.9871(14) 0.055(4) Uani 1 1 d .
C4 C 0.714(2) 0.0926(8) 1.0918(18) 0.083(6) Uani 1 1 d .
H4 H 0.6408 0.0776 1.0951 0.100 Uiso 1 1 calc R
C5 C 0.818(3) 0.1128(9) 1.1904(19) 0.095(8) Uani 1 1 d .
H5 H 0.8144 0.1113 1.2605 0.114 Uiso 1 1 calc R
C6 C 0.929(3) 0.1354(10) 1.1896(18) 0.111(10) Uani 1 1 d .
H6 H 0.9976 0.1494 1.2576 0.133 Uiso 1 1 calc R
C7 C 0.935(3) 0.1366(10) 1.087(2) 0.118(10) Uani 1 1 d .
H7 H 1.0106 0.1510 1.0860 0.141 Uiso 1 1 calc R
C8 C 0.830(2) 0.1166(6) 0.9855(14) 0.067(5) Uani 1 1 d .
C9 C 0.6381(17) 0.0793(6) 0.6754(13) 0.055(4) Uani 1 1 d .
H9A H 0.6168 0.0498 0.6631 0.066 Uiso 1 1 calc R
H9B H 0.5473 0.0942 0.6267 0.066 Uiso 1 1 calc R
C10 C 0.6949(15) 0.0709(4) 0.5235(12) 0.039(3) Uani 1 1 d .
C11 C 0.7310(16) 0.0300(5) 0.5162(14) 0.045(3) Uani 1 1 d .
C12 C 0.6866(19) 0.0121(6) 0.4064(15) 0.059(4) Uani 1 1 d .
H12 H 0.7136 -0.0151 0.4027 0.070 Uiso 1 1 calc R
C13 C 0.604(2) 0.0337(6) 0.3035(15) 0.064(5) Uani 1 1 d .
H13 H 0.5751 0.0214 0.2300 0.077 Uiso 1 1 calc R
C14 C 0.564(2) 0.0735(6) 0.3093(14) 0.065(5) Uani 1 1 d .
H14 H 0.5082 0.0882 0.2387 0.077 Uiso 1 1 calc R
C15 C 0.6038(17) 0.0929(5) 0.4165(13) 0.047(4) Uani 1 1 d .
C16 C 0.8249(18) 0.0042(5) 0.6274(15) 0.053(4) Uani 1 1 d .
H16 H 0.8547 0.0221 0.6970 0.064 Uiso 1 1 calc R
C17 C 0.962(2) -0.0120(7) 0.633(2) 0.086(6) Uani 1 1 d .
H17A H 0.9357 -0.0293 0.5646 0.128 Uiso 1 1 calc R
H17B H 1.0171 -0.0280 0.7044 0.128 Uiso 1 1 calc R
H17C H 1.0200 0.0109 0.6329 0.128 Uiso 1 1 calc R
C18 C 0.736(3) -0.0320(7) 0.636(2) 0.112(9) Uani 1 1 d .
H18A H 0.6474 -0.0216 0.6292 0.168 Uiso 1 1 calc R
H18B H 0.7931 -0.0457 0.7117 0.168 Uiso 1 1 calc R
H18C H 0.7135 -0.0514 0.5728 0.168 Uiso 1 1 calc R
C19 C 0.552(2) 0.1368(5) 0.4154(17) 0.067(5) Uani 1 1 d .
H19 H 0.6007 0.1464 0.4984 0.081 Uiso 1 1 calc R
C20 C 0.388(3) 0.1387(7) 0.368(3) 0.108(9) Uani 1 1 d .
H20A H 0.3366 0.1299 0.2857 0.162 Uiso 1 1 calc R
H20B H 0.3604 0.1667 0.3730 0.162 Uiso 1 1 calc R
H20C H 0.3634 0.1207 0.4139 0.162 Uiso 1 1 calc R
C21 C 0.590(3) 0.1668(7) 0.348(3) 0.112(9) Uani 1 1 d .
H21A H 0.6918 0.1638 0.3718 0.168 Uiso 1 1 calc R
H21B H 0.5722 0.1946 0.3639 0.168 Uiso 1 1 calc R
H21C H 0.5311 0.1613 0.2638 0.168 Uiso 1 1 calc R
C22 C 1.033(3) 0.2002(8) 0.517(3) 0.120(9) Uani 1 1 d U
H22A H 1.0105 0.2221 0.5553 0.180 Uiso 1 1 calc R
H22B H 0.9442 0.1915 0.4465 0.180 Uiso 1 1 calc R
H22C H 1.1010 0.2101 0.4942 0.180 Uiso 1 1 calc R
C23 C 1.303(2) 0.1507(9) 0.644(2) 0.107(6) Uani 1 1 d U
H23A H 1.3634 0.1726 0.6959 0.161 Uiso 1 1 calc R
H23B H 1.2987 0.1529 0.5687 0.161 Uiso 1 1 calc R
H23C H 1.3449 0.1243 0.6800 0.161 Uiso 1 1 calc R
C24 C 1.008(3) 0.1088(7) 0.541(2) 0.096(7) Uani 1 1 d U
H24A H 1.0290 0.0864 0.5961 0.144 Uiso 1 1 calc R
H24B H 1.0341 0.1006 0.4826 0.144 Uiso 1 1 calc R
H24C H 0.9054 0.1152 0.5012 0.144 Uiso 1 1 calc R
C25 C 1.413(2) 0.1681(9) 0.947(3) 0.132(11) Uani 1 1 d U
H25A H 1.4123 0.1401 0.9728 0.197 Uiso 1 1 calc R
H25B H 1.4721 0.1852 1.0152 0.197 Uiso 1 1 calc R
H25C H 1.4519 0.1683 0.8944 0.197 Uiso 1 1 calc R
C26 C 1.236(3) 0.2442(7) 0.837(2) 0.108(8) Uani 1 1 d U
H26A H 1.2791 0.2467 0.7869 0.162 Uiso 1 1 calc R
H26B H 1.2960 0.2586 0.9105 0.162 Uiso 1 1 calc R
H26C H 1.1399 0.2562 0.7965 0.162 Uiso 1 1 calc R
C27 C 1.159(3) 0.1859(7) 0.9798(18) 0.093(6) Uani 1 1 d U
H27A H 1.0562 0.1917 0.9405 0.140 Uiso 1 1 calc R
H27B H 1.2115 0.2060 1.0415 0.140 Uiso 1 1 calc R
H27C H 1.1773 0.1586 1.0144 0.140 Uiso 1 1 calc R
C28 C 1.222(3) 0.0644(8) 0.878(3) 0.109(6) Uani 1 1 d U
H28A H 1.2877 0.0879 0.8996 0.131 Uiso 1 1 calc R
H28B H 1.1966 0.0553 0.7986 0.131 Uiso 1 1 calc R
C29 C 1.293(3) 0.0309(9) 0.963(3) 0.124(7) Uani 1 1 d U
H29A H 1.3038 0.0067 0.9237 0.149 Uiso 1 1 calc R
H29B H 1.3885 0.0394 1.0263 0.149 Uiso 1 1 calc R
C30 C 1.199(3) 0.0213(9) 1.011(3) 0.131(7) Uani 1 1 d U
H30A H 1.1650 -0.0072 0.9922 0.157 Uiso 1 1 calc R
H30B H 1.2532 0.0243 1.0972 0.157 Uiso 1 1 calc R
C31 C 1.079(3) 0.0485(8) 0.961(2) 0.112(6) Uani 1 1 d U
H31A H 1.0773 0.0644 1.0239 0.134 Uiso 1 1 calc R
H31B H 0.9889 0.0329 0.9191 0.134 Uiso 1 1 calc R
C32 C 0.821(3) 0.2279(8) 0.680(3) 0.121(6) Uani 1 1 d U
H32A H 0.9167 0.2392 0.7356 0.146 Uiso 1 1 calc R
H32B H 0.8163 0.2227 0.6049 0.146 Uiso 1 1 calc R
C33 C 0.713(3) 0.2565(9) 0.664(3) 0.146(8) Uani 1 1 d U
H33A H 0.7569 0.2805 0.7148 0.176 Uiso 1 1 calc R
H33B H 0.6604 0.2658 0.5814 0.176 Uiso 1 1 calc R
C34 C 0.619(3) 0.2369(9) 0.692(3) 0.141(8) Uani 1 1 d U
H34A H 0.5236 0.2335 0.6205 0.170 Uiso 1 1 calc R
H34B H 0.6060 0.2536 0.7483 0.170 Uiso 1 1 calc R
C35 C 0.677(3) 0.1970(8) 0.743(3) 0.111(6) Uani 1 1 d U
H35A H 0.6042 0.1754 0.7035 0.133 Uiso 1 1 calc R
H35B H 0.7084 0.1968 0.8275 0.133 Uiso 1 1 calc R
Er1 Er 0.92497(7) 0.12731(2) 0.76250(6) 0.0446(2) Uani 1 1 d .
N1 N 0.8189(16) 0.1136(5) 0.8756(13) 0.065(4) Uani 1 1 d .
N2 N 0.7417(13) 0.0900(4) 0.6371(10) 0.042(3) Uani 1 1 d .
N3 N 1.1047(12) 0.1598(4) 0.7480(11) 0.045(3) Uani 1 1 d .
O1 O 1.0939(14) 0.0758(4) 0.8804(13) 0.080(4) Uani 1 1 d U
O2 O 0.8002(14) 0.1904(4) 0.7261(16) 0.088(4) Uani 1 1 d U
Si1 Si 1.1145(5) 0.15498(16) 0.6218(4) 0.0565(12) Uani 1 1 d U
Si2 Si 1.2235(5) 0.18838(16) 0.8673(5) 0.0603(13) Uani 1 1 d U

loop_
_atom_site_aniso_label
_atom_site_aniso_U_11
_atom_site_aniso_U_22
_atom_site_aniso_U_33
_atom_site_aniso_U_23
_atom_site_aniso_U_13
_atom_site_aniso_U_12
C1 0.047(8) 0.057(9) 0.044(8) -0.009(7) 0.029(7) 0.001(7)
C2 0.059(10) 0.084(12) 0.041(9) 0.002(8) 0.034(8) -0.007(9)
C3 0.069(11) 0.070(11) 0.042(9) 0.015(8) 0.040(8) 0.016(9)
C4 0.087(15) 0.126(19) 0.053(12) 0.020(12) 0.047(12) 0.017(13)
C5 0.101(18) 0.15(2) 0.049(12) 0.019(13) 0.047(13) 0.038(16)
C6 0.098(18) 0.19(3) 0.042(11) -0.024(15) 0.037(12) 0.001(19)
C7 0.097(18) 0.19(3) 0.074(15) -0.056(18) 0.049(14) -0.036(19)
C8 0.068(11) 0.094(14) 0.033(8) -0.011(9) 0.022(8) 0.002(10)
C9 0.050(9) 0.086(12) 0.038(8) -0.004(8) 0.029(7) -0.007(8)
C10 0.042(7) 0.044(8) 0.040(8) -0.005(6) 0.028(7) -0.009(6)
C11 0.044(8) 0.045(8) 0.049(9) -0.007(7) 0.027(7) -0.003(6)
C12 0.067(11) 0.061(10) 0.055(10) -0.013(8) 0.036(9) 0.001(8)
C13 0.077(12) 0.082(13) 0.038(9) -0.020(9) 0.033(9) 0.000(10)
C14 0.075(12) 0.079(12) 0.028(8) -0.001(8) 0.017(8) 0.001(10)
C15 0.057(9) 0.050(9) 0.043(8) -0.003(7) 0.031(8) -0.007(7)
C16 0.066(10) 0.048(9) 0.056(10) -0.005(7) 0.038(9) 0.004(8)
C17 0.090(15) 0.089(15) 0.084(15) 0.009(12) 0.048(13) 0.032(12)
C18 0.12(2) 0.090(17) 0.12(2) 0.041(15) 0.049(17) -0.016(15)
C19 0.082(13) 0.053(10) 0.063(11) 0.015(9) 0.033(10) 0.006(9)
C20 0.100(18) 0.085(16) 0.16(3) 0.020(16) 0.082(19) 0.025(14)
C21 0.13(2) 0.073(15) 0.14(2) 0.040(16) 0.08(2) 0.007(15)
C22 0.131(16) 0.091(11) 0.13(2) 0.031(11) 0.056(18) 0.007(12)
C23 0.080(5) 0.158(12) 0.125(11) -0.001(8) 0.082(8) 0.000(7)
C24 0.122(14) 0.085(10) 0.085(16) -0.027(9) 0.055(15) -0.034(11)
C25 0.056(12) 0.13(2) 0.14(2) -0.054(18) -0.002(12) 0.006(13)
C26 0.120(19) 0.066(11) 0.13(2) -0.026(12) 0.055(17) -0.037(12)
C27 0.122(18) 0.093(15) 0.062(13) -0.026(11) 0.044(12) -0.009(14)
C28 0.080(11) 0.112(13) 0.126(13) 0.043(11) 0.046(10) 0.032(10)
C29 0.091(12) 0.123(14) 0.132(15) 0.054(12) 0.037(11) 0.038(11)
C30 0.106(13) 0.127(14) 0.137(15) 0.066(11) 0.044(11) 0.031(11)
C31 0.094(11) 0.112(13) 0.114(13) 0.065(10) 0.041(10) 0.015(10)
C32 0.090(11) 0.083(11) 0.190(16) 0.023(12) 0.069(11) 0.017(10)
C33 0.104(13) 0.096(12) 0.218(18) 0.024(13) 0.066(13) 0.033(11)
C34 0.099(13) 0.110(14) 0.210(18) 0.007(14) 0.075(13) 0.039(11)
C35 0.087(11) 0.107(12) 0.168(15) -0.003(11) 0.086(10) 0.029(9)
Er1 0.0395(4) 0.0518(4) 0.0460(4) -0.0041(3) 0.0240(3) -0.0024(3)
N1 0.069(9) 0.100(12) 0.054(8) -0.024(8) 0.053(8) -0.022(8)
N2 0.048(7) 0.047(7) 0.038(7) -0.006(5) 0.027(6) -0.002(5)
N3 0.030(6) 0.062(8) 0.038(6) -0.011(6) 0.014(5) 0.002(5)
O1 0.064(7) 0.090(8) 0.087(9) 0.045(7) 0.039(7) 0.016(6)
O2 0.064(7) 0.064(7) 0.154(12) -0.009(8) 0.068(8) 0.009(6)
Si1 0.056(3) 0.073(3) 0.055(3) -0.007(2) 0.039(2) -0.011(2)
Si2 0.051(3) 0.063(3) 0.062(3) -0.019(2) 0.024(2) -0.015(2)

loop_
_atom_type_symbol
_atom_type_description
_atom_type_scat_dispersion_real
_atom_type_scat_dispersion_imag
_atom_type_scat_source
C C 0.0033 0.0016 'International Tables Vol C Tables 4.2.6.8 and 6.1.1.4'
H H 0.0000 0.0000 'International Tables Vol C Tables 4.2.6.8 and 6.1.1.4'
Er Er -0.2586 4.9576 'International Tables Vol C Tables 4.2.6.8 and 6.1.1.4'
N N 0.0061 0.0033 'International Tables Vol C Tables 4.2.6.8 and 6.1.1.4'
O O 0.0106 0.0060 'International Tables Vol C Tables 4.2.6.8 and 6.1.1.4'
Si Si 0.0817 0.0704 'International Tables Vol C Tables 4.2.6.8 and 6.1.1.4'

loop_
_geom_angle_atom_site_label_1
_geom_angle_atom_site_label_2
_geom_angle_atom_site_label_3
_geom_angle
C2 C1 N1 108.8(14)
C2 C1 C9 126.7(15)
N1 C1 C9 124.5(13)
C1 C2 C3 110.1(16)
C1 C2 H2A 124.9
C3 C2 H2A 124.9
C4 C3 C2 136.8(19)
C4 C3 C8 118.7(18)
C2 C3 C8 104.5(14)
C5 C4 C3 120(2)
C5 C4 H4 120.1
C3 C4 H4 120.1
C4 C5 C6 122(2)
C4 C5 H5 119.0
C6 C5 H5 119.0
C7 C6 C5 119(2)
C7 C6 H6 120.7
C5 C6 H6 120.7
C6 C7 C8 120(3)
C6 C7 H7 119.8
C8 C7 H7 119.8
N1 C8 C7 129(2)
N1 C8 C3 110.6(15)
C7 C8 C3 120.3(19)
N2 C9 C1 112.3(13)
N2 C9 H9A 109.1
C1 C9 H9A 109.1
N2 C9 H9B 109.1
C1 C9 H9B 109.1
H9A C9 H9B 107.9
C11 C10 C15 118.8(13)
C11 C10 N2 120.7(13)
C15 C10 N2 120.4(13)
C12 C11 C10 120.2(15)
C12 C11 C16 118.1(14)
C10 C11 C16 121.6(13)
C13 C12 C11 121.1(16)
C13 C12 H12 119.5
C11 C12 H12 119.5
C12 C13 C14 119.3(15)
C12 C13 H13 120.3
C14 C13 H13 120.3
C13 C14 C15 122.3(16)
C13 C14 H14 118.9
C15 C14 H14 118.9
C14 C15 C10 118.2(15)
C14 C15 C19 119.1(15)
C10 C15 C19 122.7(14)
C17 C16 C11 112.7(15)
C17 C16 C18 109.9(17)
C11 C16 C18 110.7(15)
C17 C16 H16 107.8
C11 C16 H16 107.8
C18 C16 H16 107.8
C16 C17 H17A 109.5
C16 C17 H17B 109.5
H17A C17 H17B 109.5
C16 C17 H17C 109.5
H17A C17 H17C 109.5
H17B C17 H17C 109.5
C16 C18 H18A 109.5
C16 C18 H18B 109.5
H18A C18 H18B 109.5
C16 C18 H18C 109.5
H18A C18 H18C 109.5
H18B C18 H18C 109.5
C21 C19 C15 114.0(18)
C21 C19 C20 109.0(18)
C15 C19 C20 112.0(16)
C21 C19 H19 107.2
C15 C19 H19 107.2
C20 C19 H19 107.2
C19 C20 H20A 109.5
C19 C20 H20B 109.5
H20A C20 H20B 109.5
C19 C20 H20C 109.5
H20A C20 H20C 109.5
H20B C20 H20C 109.5
C19 C21 H21A 109.5
C19 C21 H21B 109.5
H21A C21 H21B 109.5
C19 C21 H21C 109.5
H21A C21 H21C 109.5
H21B C21 H21C 109.5
Si1 C22 H22A 109.5
Si1 C22 H22B 109.5
H22A C22 H22B 109.5
Si1 C22 H22C 109.5
H22A C22 H22C 109.5
H22B C22 H22C 109.5
Si1 C23 H23A 109.5
Si1 C23 H23B 109.5
H23A C23 H23B 109.5
Si1 C23 H23C 109.5
H23A C23 H23C 109.5
H23B C23 H23C 109.5
Si1 C24 H24A 109.5
Si1 C24 H24B 109.5
H24A C24 H24B 109.5
Si1 C24 H24C 109.5
H24A C24 H24C 109.5
H24B C24 H24C 109.5
Si2 C25 H25A 109.5
Si2 C25 H25B 109.5
H25A C25 H25B 109.5
Si2 C25 H25C 109.5
H25A C25 H25C 109.5
H25B C25 H25C 109.5
Si2 C26 H26A 109.5
Si2 C26 H26B 109.5
H26A C26 H26B 109.5
Si2 C26 H26C 109.5
H26A C26 H26C 109.5
H26B C26 H26C 109.5
Si2 C27 H27A 109.5
Si2 C27 H27B 109.5
H27A C27 H27B 109.5
Si2 C27 H27C 109.5
H27A C27 H27C 109.5
H27B C27 H27C 109.5
O1 C28 C29 108(2)
O1 C28 H28A 110.1
C29 C28 H28A 110.1
O1 C28 H28B 110.1
C29 C28 H28B 110.1
H28A C28 H28B 108.4
C30 C29 C28 107(2)
C30 C29 H29A 110.4
C28 C29 H29A 110.4
C30 C29 H29B 110.4
C28 C29 H29B 110.4
H29A C29 H29B 108.6
C31 C30 C29 109(2)
C31 C30 H30A 109.9
C29 C30 H30A 109.9
C31 C30 H30B 109.9
C29 C30 H30B 109.9
H30A C30 H30B 108.3
C30 C31 O1 108(2)
C30 C31 H31A 110.0
O1 C31 H31A 110.0
C30 C31 H31B 110.0
O1 C31 H31B 110.0
H31A C31 H31B 108.4
C33 C32 O2 110(2)
C33 C32 H32A 109.7
O2 C32 H32A 109.7
C33 C32 H32B 109.7
O2 C32 H32B 109.7
H32A C32 H32B 108.2
C34 C33 C32 108(3)
C34 C33 H33A 110.2
C32 C33 H33A 110.2
C34 C33 H33B 110.2
C32 C33 H33B 110.2
H33A C33 H33B 108.5
C33 C34 C35 109(2)
C33 C34 H34A 109.8
C35 C34 H34A 109.8
C33 C34 H34B 109.8
C35 C34 H34B 109.8
H34A C34 H34B 108.2
C34 C35 O2 106(2)
C34 C35 H35A 110.6
O2 C35 H35A 110.6
C34 C35 H35B 110.6
O2 C35 H35B 110.6
H35A C35 H35B 108.7
N2 Er1 N3 131.9(4)
N2 Er1 N1 80.4(5)
N3 Er1 N1 147.7(5)
N2 Er1 O2 97.5(5)
N3 Er1 O2 89.7(5)
N1 Er1 O2 83.6(6)
N2 Er1 O1 101.3(5)
N3 Er1 O1 89.2(4)
N1 Er1 O1 84.5(5)
O2 Er1 O1 155.7(6)
C8 N1 C1 106.0(14)
C8 N1 Er1 146.8(13)
C1 N1 Er1 107.0(9)
C10 N2 C9 108.7(11)
C10 N2 Er1 136.6(9)
C9 N2 Er1 114.7(9)
Si2 N3 Si1 123.6(8)
Si2 N3 Er1 116.4(7)
Si1 N3 Er1 120.0(6)
C28 O1 C31 108.1(17)
C28 O1 Er1 126.2(12)
C31 O1 Er1 125.6(13)
C32 O2 C35 106.3(17)
C32 O2 Er1 129.6(13)
C35 O2 Er1 124.0(14)
N3 Si1 C24 107.9(9)
N3 Si1 C23 115.7(9)
C24 Si1 C23 109.1(12)
N3 Si1 C22 113.5(11)
C24 Si1 C22 106.6(12)
C23 Si1 C22 103.7(13)
N3 Si2 C25 114.5(9)
N3 Si2 C26 115.5(10)
C25 Si2 C26 106.7(13)
N3 Si2 C27 106.9(9)
C25 Si2 C27 105.1(13)
C26 Si2 C27 107.4(12)

loop_
_geom_bond_atom_site_label_1
_geom_bond_atom_site_label_2
_geom_bond_distance
C1 C2 1.35(2)
C1 N1 1.39(2)
C1 C9 1.52(2)
C2 C3 1.39(2)
C2 H2A 0.9300
C3 C4 1.38(2)
C3 C8 1.40(3)
C4 C5 1.36(3)
C4 H4 0.9300
C5 C6 1.38(3)
C5 H5 0.9300
C6 C7 1.36(3)
C6 H6 0.9300
C7 C8 1.38(3)
C7 H7 0.9300
C8 N1 1.37(2)
C9 N2 1.455(18)
C9 H9A 0.9700
C9 H9B 0.9700
C10 C11 1.39(2)
C10 C15 1.42(2)
C10 N2 1.433(17)
C11 C12 1.38(2)
C11 C16 1.52(2)
C12 C13 1.36(2)
C12 H12 0.9300
C13 C14 1.36(3)
C13 H13 0.9300
C14 C15 1.38(2)
C14 H14 0.9300
C15 C19 1.51(2)
C16 C17 1.51(2)
C16 C18 1.53(3)
C16 H16 0.9800
C17 H17A 0.9600
C17 H17B 0.9600
C17 H17C 0.9600
C18 H18A 0.9600
C18 H18B 0.9600
C18 H18C 0.9600
C19 C21 1.49(3)
C19 C20 1.52(3)
C19 H19 0.9800
C20 H20A 0.9600
C20 H20B 0.9600
C20 H20C 0.9600
C21 H21A 0.9600
C21 H21B 0.9600
C21 H21C 0.9600
C22 Si1 1.88(2)
C22 H22A 0.9600
C22 H22B 0.9600
C22 H22C 0.9600
C23 Si1 1.87(2)
C23 H23A 0.9600
C23 H23B 0.9600
C23 H23C 0.9600
C24 Si1 1.84(2)
C24 H24A 0.9600
C24 H24B 0.9600
C24 H24C 0.9600
C25 Si2 1.85(2)
C25 H25A 0.9600
C25 H25B 0.9600
C25 H25C 0.9600
C26 Si2 1.86(2)
C26 H26A 0.9600
C26 H26B 0.9600
C26 H26C 0.9600
C27 Si2 1.90(2)
C27 H27A 0.9600
C27 H27B 0.9600
C27 H27C 0.9600
C28 O1 1.42(3)
C28 C29 1.45(3)
C28 H28A 0.9700
C28 H28B 0.9700
C29 C30 1.44(4)
C29 H29A 0.9700
C29 H29B 0.9700
C30 C31 1.40(3)
C30 H30A 0.9700
C30 H30B 0.9700
C31 O1 1.43(2)
C31 H31A 0.9700
C31 H31B 0.9700
C32 C33 1.40(3)
C32 O2 1.41(3)
C32 H32A 0.9700
C32 H32B 0.9700
C33 C34 1.38(4)
C33 H33A 0.9700
C33 H33B 0.9700
C34 C35 1.44(3)
C34 H34A 0.9700
C34 H34B 0.9700
C35 O2 1.44(2)
C35 H35A 0.9700
C35 H35B 0.9700
Er1 N2 2.161(12)
Er1 N3 2.257(12)
Er1 N1 2.293(12)
Er1 O2 2.336(13)
Er1 O1 2.351(12)
N3 Si2 1.691(12)
N3 Si1 1.698(13)

loop_
_geom_torsion_atom_site_label_1
_geom_torsion_atom_site_label_2
_geom_torsion_atom_site_label_3
_geom_torsion_atom_site_label_4
_geom_torsion
N1 C1 C2 C3 1(2)
C9 C1 C2 C3 -178.2(16)
C1 C2 C3 C4 -178(2)
C1 C2 C3 C8 -1(2)
C2 C3 C4 C5 178(2)
C8 C3 C4 C5 1(3)
C3 C4 C5 C6 0(4)
C4 C5 C6 C7 -1(4)
C5 C6 C7 C8 2(5)
C6 C7 C8 N1 -179(2)
C6 C7 C8 C3 -1(4)
C4 C3 C8 N1 177.8(18)
C2 C3 C8 N1 0(2)
C4 C3 C8 C7 -1(3)
C2 C3 C8 C7 -179(2)
C2 C1 C9 N2 -169.1(16)
N1 C1 C9 N2 12(2)
C15 C10 C11 C12 4(2)
N2 C10 C11 C12 -179.3(14)
C15 C10 C11 C16 -178.4(14)
N2 C10 C11 C16 -2(2)
C10 C11 C12 C13 -2(3)
C16 C11 C12 C13 -179.1(16)
C11 C12 C13 C14 0(3)
C12 C13 C14 C15 0(3)
C13 C14 C15 C10 3(3)
C13 C14 C15 C19 -178.5(18)
C11 C10 C15 C14 -5(2)
N2 C10 C15 C14 178.7(14)
C11 C10 C15 C19 176.7(15)
N2 C10 C15 C19 0(2)
C12 C11 C16 C17 56(2)
C10 C11 C16 C17 -121.8(17)
C12 C11 C16 C18 -68(2)
C10 C11 C16 C18 114.7(19)
C14 C15 C19 C21 -55(3)
C10 C15 C19 C21 124(2)
C14 C15 C19 C20 70(2)
C10 C15 C19 C20 -112(2)
O1 C28 C29 C30 3(4)
C28 C29 C30 C31 -2(4)
C29 C30 C31 O1 0(4)
O2 C32 C33 C34 -3(4)
C32 C33 C34 C35 8(5)
C33 C34 C35 O2 -10(4)
C7 C8 N1 C1 179(2)
C3 C8 N1 C1 1(2)
C7 C8 N1 Er1 6(4)
C3 C8 N1 Er1 -172.1(18)
C2 C1 N1 C8 -1(2)
C9 C1 N1 C8 178.1(16)
C2 C1 N1 Er1 174.9(12)
C9 C1 N1 Er1 -6(2)
N2 Er1 N1 C8 172(3)
N3 Er1 N1 C8 -10(3)
O2 Er1 N1 C8 -89(3)
O1 Er1 N1 C8 70(3)
N2 Er1 N1 C1 -0.5(11)
N3 Er1 N1 C1 177.3(9)
O2 Er1 N1 C1 98.2(12)
O1 Er1 N1 C1 -103.0(12)
C11 C10 N2 C9 -84.0(16)
C15 C10 N2 C9 92.4(16)
C11 C10 N2 Er1 93.4(16)
C15 C10 N2 Er1 -90.2(17)
C1 C9 N2 C10 167.0(13)
C1 C9 N2 Er1 -11.1(18)
N3 Er1 N2 C10 10.9(16)
N1 Er1 N2 C10 -170.7(15)
O2 Er1 N2 C10 107.2(14)
O1 Er1 N2 C10 -88.3(14)
N3 Er1 N2 C9 -171.8(10)
N1 Er1 N2 C9 6.6(11)
O2 Er1 N2 C9 -75.5(11)
O1 Er1 N2 C9 89.0(11)
N2 Er1 N3 Si2 176.8(6)
N1 Er1 N3 Si2 -0.3(14)
O2 Er1 N3 Si2 77.0(8)
O1 Er1 N3 Si2 -78.7(8)
N2 Er1 N3 Si1 -2.9(10)
N1 Er1 N3 Si1 -180.0(8)
O2 Er1 N3 Si1 -102.7(8)
O1 Er1 N3 Si1 101.6(8)
C29 C28 O1 C31 -3(3)
C29 C28 O1 Er1 -178.9(18)
C30 C31 O1 C28 2(3)
C30 C31 O1 Er1 177.7(19)
N2 Er1 O1 C28 106.7(19)
N3 Er1 O1 C28 -26.0(19)
N1 Er1 O1 C28 -174(2)
O2 Er1 O1 C28 -113(2)
N2 Er1 O1 C31 -68.7(19)
N3 Er1 O1 C31 158.6(19)
N1 Er1 O1 C31 10.4(19)
O2 Er1 O1 C31 71(2)
C33 C32 O2 C35 -3(4)
C33 C32 O2 Er1 175(2)
C34 C35 O2 C32 7(3)
C34 C35 O2 Er1 -170.4(19)
N2 Er1 O2 C32 -117(2)
N3 Er1 O2 C32 15(2)
N1 Er1 O2 C32 164(2)
O1 Er1 O2 C32 102(2)
N2 Er1 O2 C35 60.0(19)
N3 Er1 O2 C35 -167.7(19)
N1 Er1 O2 C35 -19.4(19)
O1 Er1 O2 C35 -81(2)
Si2 N3 Si1 C24 161.2(11)
Er1 N3 Si1 C24 -19.2(12)
Si2 N3 Si1 C23 38.7(14)
Er1 N3 Si1 C23 -141.7(11)
Si2 N3 Si1 C22 -81.0(13)
Er1 N3 Si1 C22 98.6(12)
Si1 N3 Si2 C25 -66.9(16)
Er1 N3 Si2 C25 113.4(13)
Si1 N3 Si2 C26 57.7(14)
Er1 N3 Si2 C26 -122.0(11)
Si1 N3 Si2 C27 177.1(10)
Er1 N3 Si2 C27 -2.6(11)
